data_1502522
loop_
_publ_author_name
'Guo, Shengmei'
'Xie, Yinjun'
'Hu, Xinquan'
'Huang, Hanmin'

_publ_section_title
;
 Highly diastereo- and enantioselective tandem reaction toward
 functionalized pyrrolidines with multiple stereocenters.
;
_journal_issue 20
_journal_name_full 'Organic letters'
_journal_page_first 5596
_journal_page_last 5599
_journal_paper_doi 10.1021/ol2023196
_journal_volume 13
_journal_year 2011
_chemical_absolute_configuration none
_chemical_formula_sum 'C26 H26 Br N O4'
_chemical_formula_weight 496.39
_chemical_name_systematic
; 
 ? 
;
_space_group_IT_number 4
_symmetry_cell_setting monoclinic
_symmetry_space_group_name_Hall 'P 2yb'
_symmetry_space_group_name_H-M 'P 1 21 1'
_atom_sites_solution_hydrogens geom
_atom_sites_solution_primary direct
_atom_sites_solution_secondary difmap
_audit_creation_method SHELXL-97
_cell_angle_alpha 90.00
_cell_angle_beta 100.860(5)
_cell_angle_gamma 90.00
_cell_formula_units_Z 2
_cell_length_a 10.730(6)
_cell_length_b 9.321(6)
_cell_length_c 12.255(7)
_cell_measurement_reflns_used 1934
_cell_measurement_temperature 296(2)
_cell_measurement_theta_max 19.00
_cell_measurement_theta_min 2.32
_cell_volume 1203.7(12)
_computing_cell_refinement 'Bruker SAINT'
_computing_data_collection 'Bruker APEX2'
_computing_data_reduction 'Bruker SAINT'
_computing_molecular_graphics 'Bruker SHELXTL'
_computing_publication_material 'Bruker SHELXTL'
_computing_structure_refinement 'SHELXL-97 (Sheldrick, 2008)'
_computing_structure_solution 'SHELXS-97 (Sheldrick, 2008)'
_diffrn_ambient_temperature 296(2)
_diffrn_measured_fraction_theta_full 0.999
_diffrn_measured_fraction_theta_max 0.999
_diffrn_measurement_device_type 'Bruker APEX-II CCD'
_diffrn_measurement_method '\f and \w scans'
_diffrn_radiation_monochromator graphite
_diffrn_radiation_source 'fine-focus sealed tube'
_diffrn_radiation_type MoK\a
_diffrn_radiation_wavelength 0.71073
_diffrn_reflns_av_R_equivalents 0.0536
_diffrn_reflns_av_sigmaI/netI 0.1052
_diffrn_reflns_limit_h_max 11
_diffrn_reflns_limit_h_min -12
_diffrn_reflns_limit_k_max 11
_diffrn_reflns_limit_k_min -11
_diffrn_reflns_limit_l_max 14
_diffrn_reflns_limit_l_min -14
_diffrn_reflns_number 8559
_diffrn_reflns_theta_full 25.50
_diffrn_reflns_theta_max 25.50
_diffrn_reflns_theta_min 2.32
_exptl_absorpt_coefficient_mu 1.739
_exptl_absorpt_correction_T_max 0.7116
_exptl_absorpt_correction_T_min 0.6417
_exptl_absorpt_correction_type multi-scan
_exptl_absorpt_process_details SADABS
_exptl_crystal_colour colorless
_exptl_crystal_density_diffrn 1.370
_exptl_crystal_density_method 'not measured'
_exptl_crystal_description block
_exptl_crystal_F_000 512
_exptl_crystal_size_max 0.28
_exptl_crystal_size_mid 0.26
_exptl_crystal_size_min 0.21
_refine_diff_density_max 0.402
_refine_diff_density_min -0.425
_refine_diff_density_rms 0.057
_refine_ls_abs_structure_details 'Flack H D (1983), Acta Cryst. A39, 876-881'
_refine_ls_abs_structure_Flack -0.008(12)
_refine_ls_extinction_method none
_refine_ls_goodness_of_fit_ref 1.029
_refine_ls_hydrogen_treatment constr
_refine_ls_matrix_type full
_refine_ls_number_parameters 291
_refine_ls_number_reflns 4420
_refine_ls_number_restraints 31
_refine_ls_restrained_S_all 1.037
_refine_ls_R_factor_all 0.1022
_refine_ls_R_factor_gt 0.0506
_refine_ls_shift/su_max 0.000
_refine_ls_shift/su_mean 0.000
_refine_ls_structure_factor_coef Fsqd
_refine_ls_weighting_details 'calc w=1/[\s^2^(Fo^2^)+(0.0269P)^2^+0.0000P] where P=(Fo^2^+2Fc^2^)/3'
_refine_ls_weighting_scheme calc
_refine_ls_wR_factor_gt 0.1067
_refine_ls_wR_factor_ref 0.1273
_reflns_number_gt 2668
_reflns_number_total 4420
_reflns_threshold_expression >2sigma(I)
_cod_data_source_file ol2023196_si_002.cif
_cod_data_source_block p21
_cod_depositor_comments
;
The following automatic conversions were performed:

'_symmetry_cell_setting' value 'Monoclinic' changed to 'monoclinic'
according to /home/saulius/struct/CIF-dictionaries/cif_core.dic
dictionary named 'cif_core.dic' version 2.4.1 from 2010-06-29.

Automatic conversion script
Id: cif_fix_values 1715 2011-07-08 13:25:40Z adriana 
;
_cod_original_sg_symbol_H-M P2(1)
_cod_database_code 1502522

loop_
_symmetry_equiv_pos_as_xyz
'x, y, z'
'-x, y+1/2, -z'

loop_
_atom_site_label
_atom_site_type_symbol
_atom_site_fract_x
_atom_site_fract_y
_atom_site_fract_z
_atom_site_U_iso_or_equiv
_atom_site_adp_type
_atom_site_occupancy
_atom_site_symmetry_multiplicity
_atom_site_calc_flag
_atom_site_refinement_flags
C1 C -0.1265(5) 0.8198(6) 0.7230(5) 0.0580(15) Uani 1 1 d .
H1 H -0.0484 0.8550 0.7130 0.070 Uiso 1 1 calc R
C2 C -0.2082(5) 0.9102(6) 0.7678(5) 0.0650(16) Uani 1 1 d .
H2 H -0.1854 1.0044 0.7871 0.078 Uiso 1 1 calc R
C3 C -0.3220(5) 0.8565(7) 0.7824(5) 0.0559(15) Uani 1 1 d .
C4 C -0.3569(5) 0.7181(7) 0.7535(5) 0.0637(16) Uani 1 1 d .
H4 H -0.4346 0.6827 0.7645 0.076 Uiso 1 1 calc R
C5 C -0.2761(5) 0.6324(6) 0.7083(5) 0.0595(16) Uani 1 1 d .
H5 H -0.3007 0.5393 0.6870 0.071 Uiso 1 1 calc R
C6 C -0.1584(5) 0.6817(5) 0.6937(4) 0.0471(13) Uani 1 1 d .
C7 C -0.0583(5) 0.5847(5) 0.6590(4) 0.0495(13) Uani 1 1 d .
H7 H 0.0003 0.6483 0.6297 0.059 Uiso 1 1 calc R
C8 C 0.0212(4) 0.5101(5) 0.7627(4) 0.0471(14) Uani 1 1 d .
H8 H 0.0447 0.5836 0.8201 0.057 Uiso 1 1 calc R
C9 C 0.1455(4) 0.4389(5) 0.7423(4) 0.0457(13) Uani 1 1 d .
H9 H 0.1228 0.3490 0.7020 0.055 Uiso 1 1 calc R
C10 C 0.2161(5) 0.5320(5) 0.6724(5) 0.0492(14) Uani 1 1 d .
C11 C 0.2471(5) 0.4823(8) 0.5754(4) 0.0617(13) Uani 1 1 d .
H11 H 0.2232 0.3899 0.5513 0.074 Uiso 1 1 calc R
C12 C 0.3123(6) 0.5658(7) 0.5136(5) 0.0668(17) Uani 1 1 d .
H12 H 0.3339 0.5287 0.4492 0.080 Uiso 1 1 calc R
C13 C 0.3464(5) 0.7036(7) 0.5454(5) 0.0592(15) Uani 1 1 d .
C14 C 0.3174(5) 0.7557(6) 0.6441(5) 0.0593(15) Uani 1 1 d .
H14 H 0.3408 0.8482 0.6680 0.071 Uiso 1 1 calc R
C15 C 0.2543(5) 0.6694(5) 0.7050(4) 0.0496(14) Uani 1 1 d .
H15 H 0.2362 0.7045 0.7714 0.059 Uiso 1 1 calc R
C16 C 0.4529(7) 0.7474(10) 0.3950(6) 0.104(3) Uani 1 1 d .
H16A H 0.5090 0.6675 0.4152 0.156 Uiso 1 1 calc R
H16B H 0.4972 0.8225 0.3646 0.156 Uiso 1 1 calc R
H16C H 0.3813 0.7173 0.3404 0.156 Uiso 1 1 calc R
C17 C 0.2282(5) 0.4021(6) 0.8542(5) 0.0616(16) Uani 1 1 d .
H17A H 0.1784 0.3457 0.8969 0.074 Uiso 1 1 calc R
H17B H 0.2518 0.4905 0.8947 0.074 Uiso 1 1 calc R
C18 C 0.3504(6) 0.3180(8) 0.8462(5) 0.081(2) Uani 1 1 d .
H18A H 0.3291 0.2359 0.7990 0.122 Uiso 1 1 calc R
H18B H 0.3908 0.2870 0.9189 0.122 Uiso 1 1 calc R
H18C H 0.4072 0.3790 0.8155 0.122 Uiso 1 1 calc R
C19 C -0.0619(5) 0.4006(6) 0.8071(5) 0.0479(13) Uani 1 1 d .
C20 C -0.1091(5) 0.4256(5) 0.9141(5) 0.0461(13) Uani 1 1 d .
C21 C -0.0546(5) 0.5207(5) 0.9937(5) 0.0544(15) Uani 1 1 d .
H21 H 0.0161 0.5731 0.9838 0.065 Uiso 1 1 calc R
C22 C -0.1043(6) 0.5394(7) 1.0892(5) 0.0690(18) Uani 1 1 d .
H22 H -0.0668 0.6035 1.1437 0.083 Uiso 1 1 calc R
C23 C -0.2089(6) 0.4627(8) 1.1025(5) 0.0715(16) Uani 1 1 d .
H23 H -0.2414 0.4729 1.1673 0.086 Uiso 1 1 calc R
C24 C -0.2655(6) 0.3721(8) 1.0220(6) 0.0777(19) Uani 1 1 d .
H24 H -0.3395 0.3248 1.0302 0.093 Uiso 1 1 calc R
C25 C -0.2151(5) 0.3489(6) 0.9281(5) 0.0611(16) Uani 1 1 d .
H25 H -0.2519 0.2827 0.8749 0.073 Uiso 1 1 calc R
C26 C -0.1085(5) 0.4783(7) 0.5657(4) 0.0571(13) Uani 1 1 d .
H26A H -0.0449 0.4056 0.5614 0.068 Uiso 1 1 calc R
H26B H -0.1840 0.4310 0.5808 0.068 Uiso 1 1 calc R
N1 N -0.1393(7) 0.5582(7) 0.4583(5) 0.0795(16) Uani 1 1 d U
O3 O -0.0701(7) 0.5649(12) 0.4021(6) 0.203(5) Uani 1 1 d U
O4 O -0.2443(6) 0.6057(6) 0.4297(5) 0.121(2) Uani 1 1 d U
Br1 Br -0.43216(5) 0.97817(8) 0.84542(5) 0.0835(3) Uani 1 1 d .
O1 O 0.4105(4) 0.7985(5) 0.4898(4) 0.0809(13) Uani 1 1 d .
O2 O -0.0927(4) 0.2918(4) 0.7538(4) 0.0631(11) Uani 1 1 d .

loop_
_atom_site_aniso_label
_atom_site_aniso_U_11
_atom_site_aniso_U_22
_atom_site_aniso_U_33
_atom_site_aniso_U_23
_atom_site_aniso_U_13
_atom_site_aniso_U_12
C1 0.046(3) 0.053(4) 0.079(4) -0.009(3) 0.020(3) -0.007(3)
C2 0.053(4) 0.054(3) 0.087(5) -0.013(3) 0.011(3) 0.004(3)
C3 0.032(3) 0.080(5) 0.056(4) 0.000(3) 0.008(3) 0.014(3)
C4 0.037(3) 0.065(4) 0.090(5) 0.008(4) 0.015(3) 0.007(3)
C5 0.045(3) 0.045(3) 0.091(5) -0.001(3) 0.018(3) -0.002(3)
C6 0.045(3) 0.042(3) 0.054(4) 0.009(3) 0.007(3) 0.005(3)
C7 0.041(3) 0.047(3) 0.062(4) 0.003(3) 0.014(3) 0.005(3)
C8 0.042(3) 0.051(4) 0.049(3) -0.006(3) 0.009(2) 0.004(2)
C9 0.040(3) 0.047(4) 0.050(3) -0.005(2) 0.007(2) 0.008(2)
C10 0.038(3) 0.051(4) 0.059(4) -0.005(3) 0.010(3) 0.007(2)
C11 0.066(3) 0.060(3) 0.062(3) -0.015(4) 0.021(3) 0.002(4)
C12 0.072(4) 0.075(4) 0.061(4) -0.013(3) 0.030(3) 0.008(3)
C13 0.039(3) 0.070(4) 0.071(4) 0.005(3) 0.017(3) 0.001(3)
C14 0.053(4) 0.066(4) 0.060(4) -0.004(3) 0.016(3) 0.003(3)
C15 0.050(3) 0.055(4) 0.045(3) -0.005(3) 0.013(3) 0.001(3)
C16 0.096(6) 0.140(7) 0.088(6) 0.012(5) 0.051(5) -0.002(5)
C17 0.053(3) 0.066(4) 0.068(4) 0.011(3) 0.016(3) 0.013(3)
C18 0.065(4) 0.092(5) 0.084(5) 0.008(4) 0.007(4) 0.032(4)
C19 0.044(3) 0.043(3) 0.057(4) 0.006(3) 0.008(3) 0.009(2)
C20 0.039(3) 0.052(3) 0.047(3) 0.004(3) 0.009(3) 0.004(2)
C21 0.052(3) 0.050(4) 0.060(4) -0.001(3) 0.008(3) -0.003(3)
C22 0.084(5) 0.072(4) 0.054(4) -0.002(3) 0.019(4) 0.000(4)
C23 0.091(4) 0.079(4) 0.050(3) 0.006(4) 0.026(3) 0.006(5)
C24 0.066(4) 0.110(6) 0.063(4) 0.014(4) 0.028(4) -0.010(4)
C25 0.063(4) 0.060(4) 0.061(4) 0.004(3) 0.013(3) -0.008(3)
C26 0.067(3) 0.053(3) 0.048(3) -0.001(4) 0.003(3) 0.014(4)
N1 0.074(4) 0.103(4) 0.063(4) 0.007(3) 0.017(3) 0.019(3)
O3 0.131(6) 0.378(13) 0.114(5) 0.109(6) 0.059(5) 0.063(7)
O4 0.120(5) 0.111(4) 0.123(5) 0.034(4) -0.003(4) 0.033(4)
Br1 0.0640(4) 0.1072(5) 0.0818(4) -0.0191(5) 0.0201(3) 0.0220(4)
O1 0.067(3) 0.100(3) 0.082(3) 0.005(3) 0.029(3) -0.011(3)
O2 0.075(3) 0.043(2) 0.075(3) -0.010(2) 0.025(2) -0.009(2)

loop_
_atom_type_symbol
_atom_type_description
_atom_type_scat_dispersion_real
_atom_type_scat_dispersion_imag
_atom_type_scat_source
C C 0.0033 0.0016 'International Tables Vol C Tables 4.2.6.8 and 6.1.1.4'
H H 0.0000 0.0000 'International Tables Vol C Tables 4.2.6.8 and 6.1.1.4'
N N 0.0061 0.0033 'International Tables Vol C Tables 4.2.6.8 and 6.1.1.4'
O O 0.0106 0.0060 'International Tables Vol C Tables 4.2.6.8 and 6.1.1.4'
Br Br -0.2901 2.4595 'International Tables Vol C Tables 4.2.6.8 and 6.1.1.4'

loop_
_geom_angle_atom_site_label_1
_geom_angle_atom_site_label_2
_geom_angle_atom_site_label_3
_geom_angle
C6 C1 C2 121.8(5)
C6 C1 H1 119.1
C2 C1 H1 119.1
C3 C2 C1 118.2(6)
C3 C2 H2 120.9
C1 C2 H2 120.9
C2 C3 C4 121.3(5)
C2 C3 Br1 118.3(5)
C4 C3 Br1 120.3(4)
C3 C4 C5 119.3(5)
C3 C4 H4 120.3
C5 C4 H4 120.3
C4 C5 C6 121.4(5)
C4 C5 H5 119.3
C6 C5 H5 119.3
C1 C6 C5 117.9(5)
C1 C6 C7 118.6(5)
C5 C6 C7 123.1(5)
C6 C7 C26 115.1(4)
C6 C7 C8 110.1(4)
C26 C7 C8 112.4(4)
C6 C7 H7 106.1
C26 C7 H7 106.1
C8 C7 H7 106.1
C19 C8 C9 110.5(4)
C19 C8 C7 108.9(4)
C9 C8 C7 114.5(4)
C19 C8 H8 107.6
C9 C8 H8 107.6
C7 C8 H8 107.6
C10 C9 C17 111.6(4)
C10 C9 C8 112.5(4)
C17 C9 C8 108.9(4)
C10 C9 H9 107.9
C17 C9 H9 107.9
C8 C9 H9 107.9
C11 C10 C15 117.2(6)
C11 C10 C9 121.5(5)
C15 C10 C9 121.3(5)
C12 C11 C10 121.3(6)
C12 C11 H11 119.3
C10 C11 H11 119.3
C11 C12 C13 120.8(6)
C11 C12 H12 119.6
C13 C12 H12 119.6
C12 C13 O1 126.3(6)
C12 C13 C14 118.9(6)
O1 C13 C14 114.9(6)
C15 C14 C13 119.1(6)
C15 C14 H14 120.4
C13 C14 H14 120.4
C14 C15 C10 122.7(5)
C14 C15 H15 118.7
C10 C15 H15 118.7
O1 C16 H16A 109.5
O1 C16 H16B 109.5
H16A C16 H16B 109.5
O1 C16 H16C 109.5
H16A C16 H16C 109.5
H16B C16 H16C 109.5
C9 C17 C18 114.4(5)
C9 C17 H17A 108.7
C18 C17 H17A 108.7
C9 C17 H17B 108.7
C18 C17 H17B 108.7
H17A C17 H17B 107.6
C17 C18 H18A 109.5
C17 C18 H18B 109.5
H18A C18 H18B 109.5
C17 C18 H18C 109.5
H18A C18 H18C 109.5
H18B C18 H18C 109.5
O2 C19 C20 119.5(5)
O2 C19 C8 119.0(5)
C20 C19 C8 121.4(5)
C21 C20 C25 119.9(5)
C21 C20 C19 123.5(5)
C25 C20 C19 116.5(5)
C20 C21 C22 120.3(5)
C20 C21 H21 119.9
C22 C21 H21 119.9
C23 C22 C21 119.4(6)
C23 C22 H22 120.3
C21 C22 H22 120.3
C24 C23 C22 120.4(6)
C24 C23 H23 119.8
C22 C23 H23 119.8
C23 C24 C25 121.0(6)
C23 C24 H24 119.5
C25 C24 H24 119.5
C24 C25 C20 119.0(6)
C24 C25 H25 120.5
C20 C25 H25 120.5
N1 C26 C7 108.8(5)
N1 C26 H26A 109.9
C7 C26 H26A 109.9
N1 C26 H26B 109.9
C7 C26 H26B 109.9
H26A C26 H26B 108.3
O3 N1 O4 120.0(7)
O3 N1 C26 121.0(6)
O4 N1 C26 118.7(6)
C13 O1 C16 117.4(5)

loop_
_geom_bond_atom_site_label_1
_geom_bond_atom_site_label_2
_geom_bond_distance
C1 C6 1.363(7)
C1 C2 1.400(7)
C1 H1 0.9300
C2 C3 1.363(7)
C2 H2 0.9300
C3 C4 1.371(8)
C3 Br1 1.903(5)
C4 C5 1.371(7)
C4 H4 0.9300
C5 C6 1.387(7)
C5 H5 0.9300
C6 C7 1.524(7)
C7 C26 1.533(7)
C7 C8 1.555(7)
C7 H7 0.9800
C8 C19 1.521(7)
C8 C9 1.552(6)
C8 H8 0.9800
C9 C10 1.518(7)
C9 C17 1.526(7)
C9 H9 0.9800
C10 C11 1.373(7)
C10 C15 1.381(7)
C11 C12 1.368(8)
C11 H11 0.9300
C12 C13 1.372(9)
C12 H12 0.9300
C13 O1 1.378(7)
C13 C14 1.391(7)
C14 C15 1.361(7)
C14 H14 0.9300
C15 H15 0.9300
C16 O1 1.408(8)
C16 H16A 0.9600
C16 H16B 0.9600
C16 H16C 0.9600
C17 C18 1.547(8)
C17 H17A 0.9700
C17 H17B 0.9700
C18 H18A 0.9600
C18 H18B 0.9600
C18 H18C 0.9600
C19 O2 1.218(6)
C19 C20 1.511(7)
C20 C21 1.365(7)
C20 C25 1.381(7)
C21 C22 1.384(8)
C21 H21 0.9300
C22 C23 1.367(8)
C22 H22 0.9300
C23 C24 1.352(9)
C23 H23 0.9300
C24 C25 1.378(8)
C24 H24 0.9300
C25 H25 0.9300
C26 N1 1.494(7)
C26 H26A 0.9700
C26 H26B 0.9700
N1 O3 1.105(6)
N1 O4 1.200(7)

loop_
_geom_torsion_atom_site_label_1
_geom_torsion_atom_site_label_2
_geom_torsion_atom_site_label_3
_geom_torsion_atom_site_label_4
_geom_torsion
C6 C1 C2 C3 0.4(9)
C1 C2 C3 C4 -0.5(9)
C1 C2 C3 Br1 179.0(4)
C2 C3 C4 C5 -0.5(9)
Br1 C3 C4 C5 180.0(4)
C3 C4 C5 C6 1.6(9)
C2 C1 C6 C5 0.7(9)
C2 C1 C6 C7 -172.6(5)
C4 C5 C6 C1 -1.7(9)
C4 C5 C6 C7 171.2(5)
C1 C6 C7 C26 -143.7(5)
C5 C6 C7 C26 43.4(8)
C1 C6 C7 C8 87.9(6)
C5 C6 C7 C8 -85.0(6)
C6 C7 C8 C19 70.0(5)
C26 C7 C8 C19 -59.9(5)
C6 C7 C8 C9 -165.8(4)
C26 C7 C8 C9 64.4(5)
C19 C8 C9 C10 165.9(4)
C7 C8 C9 C10 42.5(6)
C19 C8 C9 C17 -69.9(5)
C7 C8 C9 C17 166.7(4)
C17 C9 C10 C11 113.4(5)
C8 C9 C10 C11 -123.9(5)
C17 C9 C10 C15 -65.2(6)
C8 C9 C10 C15 57.5(6)
C15 C10 C11 C12 -0.4(8)
C9 C10 C11 C12 -179.1(5)
C10 C11 C12 C13 -1.5(9)
C11 C12 C13 O1 -179.1(5)
C11 C12 C13 C14 2.3(9)
C12 C13 C14 C15 -1.1(8)
O1 C13 C14 C15 -179.9(5)
C13 C14 C15 C10 -0.8(8)
C11 C10 C15 C14 1.6(8)
C9 C10 C15 C14 -179.8(5)
C10 C9 C17 C18 -60.4(6)
C8 C9 C17 C18 174.9(5)
C9 C8 C19 O2 -56.0(6)
C7 C8 C19 O2 70.6(6)
C9 C8 C19 C20 125.4(5)
C7 C8 C19 C20 -108.0(5)
O2 C19 C20 C21 161.5(5)
C8 C19 C20 C21 -19.9(7)
O2 C19 C20 C25 -20.1(7)
C8 C19 C20 C25 158.5(5)
C25 C20 C21 C22 0.8(7)
C19 C20 C21 C22 179.1(5)
C20 C21 C22 C23 -0.5(8)
C21 C22 C23 C24 -1.7(9)
C22 C23 C24 C25 3.7(10)
C23 C24 C25 C20 -3.4(10)
C21 C20 C25 C24 1.2(8)
C19 C20 C25 C24 -177.3(5)
C6 C7 C26 N1 73.9(6)
C8 C7 C26 N1 -158.8(4)
C7 C26 N1 O3 95.6(9)
C7 C26 N1 O4 -90.2(7)
C12 C13 O1 C16 -4.5(9)
C14 C13 O1 C16 174.2(6)
